data_4344632
loop_
_publ_author_name
'Gao, Chao-Ying'
'Wang, Fei'
'Tian, Hong-Rui'
'Li, Lei-Jiao'
'Zhang, Jian'
'Sun, Zhong-Ming'

_publ_section_title
;
 Particular Handedness Excess through Symmetry-Breaking Crystallization of
 a 3D Cobalt Phosphonate.
;
_journal_issue 2
_journal_name_full 'Inorganic chemistry'
_journal_page_first 537
_journal_page_last 539
_journal_paper_doi 10.1021/acs.inorgchem.5b02187
_journal_volume 55
_journal_year 2016
_chemical_absolute_configuration s
_chemical_formula_sum 'C4.67 H4.67 Co0.33 N0.67 O2.33 P0.67 S0.33'
_chemical_formula_weight 158.40
_space_group_IT_number 4
_symmetry_cell_setting monoclinic
_symmetry_space_group_name_Hall 'P 2yb'
_symmetry_space_group_name_H-M 'P 1 21 1'
_atom_sites_solution_hydrogens geom
_atom_sites_solution_primary direct
_atom_sites_solution_secondary difmap
_audit_creation_method SHELXL-97
_audit_update_record
;
2015-12-18 # Formatted by publCIF

;
_cell_angle_alpha 90.00
_cell_angle_beta 110.1450(10)
_cell_angle_gamma 90.00
_cell_formula_units_Z 6
_cell_length_a 9.7444(9)
_cell_length_b 9.2402(8)
_cell_length_c 10.0183(9)
_cell_measurement_reflns_used 3297
_cell_measurement_temperature 293(2)
_cell_measurement_theta_max 26.13
_cell_measurement_theta_min 2.17
_cell_volume 846.87(13)
_computing_structure_refinement 'SHELXL-97 (Sheldrick, 1997)'
_computing_structure_solution 'SHELXS-97 (Sheldrick, 1990)'
_diffrn_ambient_temperature 293(2)
_diffrn_measured_fraction_theta_full 0.997
_diffrn_measured_fraction_theta_max 0.997
_diffrn_measurement_device_type 'Bruken APEX-II CCD'
_diffrn_radiation_monochromator graphite
_diffrn_radiation_source 'fine-focus sealed tube'
_diffrn_radiation_type MoK\a
_diffrn_radiation_wavelength 0.71073
_diffrn_reflns_av_R_equivalents 0.0246
_diffrn_reflns_av_sigmaI/netI 0.0387
_diffrn_reflns_limit_h_max 12
_diffrn_reflns_limit_h_min -11
_diffrn_reflns_limit_k_max 11
_diffrn_reflns_limit_k_min -7
_diffrn_reflns_limit_l_max 12
_diffrn_reflns_limit_l_min -11
_diffrn_reflns_number 5356
_diffrn_reflns_theta_full 26.08
_diffrn_reflns_theta_max 26.08
_diffrn_reflns_theta_min 2.17
_exptl_absorpt_coefficient_mu 1.369
_exptl_crystal_colour pink
_exptl_crystal_density_diffrn 1.864
_exptl_crystal_density_method 'not measured'
_exptl_crystal_description block
_exptl_crystal_F_000 482
_exptl_crystal_size_max 0.3
_exptl_crystal_size_mid 0.3
_exptl_crystal_size_min 0.2
_refine_diff_density_max 0.291
_refine_diff_density_min -0.337
_refine_diff_density_rms 0.060
_refine_ls_abs_structure_details 'Flack H D (1983), Acta Cryst. A39, 876-881'
_refine_ls_abs_structure_Flack 0.021(12)
_refine_ls_extinction_method none
_refine_ls_goodness_of_fit_ref 1.085
_refine_ls_hydrogen_treatment mixed
_refine_ls_matrix_type full
_refine_ls_number_parameters 252
_refine_ls_number_reflns 2482
_refine_ls_number_restraints 1
_refine_ls_restrained_S_all 1.085
_refine_ls_R_factor_all 0.0235
_refine_ls_R_factor_gt 0.0225
_refine_ls_shift/su_max 0.029
_refine_ls_shift/su_mean 0.002
_refine_ls_structure_factor_coef Fsqd
_refine_ls_weighting_details 'calc w=1/[\s^2^(Fo^2^)+(0.0227P)^2^+0.0676P] where P=(Fo^2^+2Fc^2^)/3'
_refine_ls_weighting_scheme calc
_refine_ls_wR_factor_gt 0.0539
_refine_ls_wR_factor_ref 0.0543
_reflns_number_gt 2391
_reflns_number_total 2482
_reflns_threshold_expression >2sigma(I)
_cod_data_source_file ic5b02187_si_003.cif
_cod_data_source_block 3
_cod_original_sg_symbol_H-M P2(1)
_cod_database_code 4344632

loop_
_symmetry_equiv_pos_as_xyz
'x, y, z'
'-x, y+1/2, -z'

loop_
_atom_site_label
_atom_site_type_symbol
_atom_site_fract_x
_atom_site_fract_y
_atom_site_fract_z
_atom_site_U_iso_or_equiv
_atom_site_adp_type
_atom_site_occupancy
_atom_site_symmetry_multiplicity
_atom_site_calc_flag
_atom_site_refinement_flags
Co1 Co 0.52702(4) 0.64493(4) 0.90290(4) 0.00972(10) Uani 1 1 d .
P1 P 0.76619(8) 0.59175(8) 0.74991(8) 0.00843(16) Uani 1 1 d .
P2 P 0.41923(8) 0.49854(9) 0.14210(8) 0.00822(17) Uani 1 1 d .
S1 S 0.64447(8) 0.47335(8) 0.44235(8) 0.01016(16) Uani 1 1 d .
O1 O 0.4858(2) 0.3549(2) 0.1345(2) 0.0142(5) Uani 1 1 d .
O1W O 0.9066(3) 0.2600(3) 0.9520(3) 0.0195(5) Uani 1 1 d .
H0B H 0.870(4) 0.188(4) 0.929(4) 0.012(11) Uiso 1 1 d .
H0A H 0.979(4) 0.244(4) 1.019(4) 0.020(10) Uiso 1 1 d .
O2 O 0.4070(2) 0.6041(2) 0.0252(2) 0.0127(5) Uani 1 1 d .
O3 O 0.2604(2) 0.4821(2) 0.1490(2) 0.0123(4) Uani 1 1 d .
H3B H 0.2451 0.3969 0.1618 0.018 Uiso 1 1 calc R
O4 O 0.6464(2) 0.5413(2) 0.8025(2) 0.0106(5) Uani 1 1 d .
O5 O 0.8394(2) 0.7324(2) 0.8111(2) 0.0127(5) Uani 1 1 d .
O6 O 0.8807(2) 0.4684(2) 0.7662(2) 0.0148(5) Uani 1 1 d .
H6B H 0.8770 0.4113 0.8275 0.022 Uiso 1 1 calc R
N1 N 0.3311(2) 0.6204(3) 0.7208(3) 0.0107(6) Uani 1 1 d .
N2 N -0.2808(2) 0.6532(3) 0.0873(2) 0.0102(5) Uani 1 1 d .
C1 C 0.6838(3) 0.6149(3) 0.5615(3) 0.0085(6) Uani 1 1 d .
C2 C 0.6112(3) 0.7372(3) 0.4980(3) 0.0117(6) Uani 1 1 d .
H2A H 0.6207 0.8259 0.5444 0.014 Uiso 1 1 calc R
C3 C 0.5201(3) 0.7158(3) 0.3552(3) 0.0108(6) Uani 1 1 d .
H3A H 0.4630 0.7883 0.2983 0.013 Uiso 1 1 calc R
C4 C 0.5250(3) 0.5779(3) 0.3099(3) 0.0092(6) Uani 1 1 d .
C5 C 0.3375(3) 0.5831(3) 0.5946(3) 0.0115(6) Uani 1 1 d .
H5A H 0.4265 0.5508 0.5908 0.014 Uiso 1 1 calc R
C6 C 0.2203(3) 0.5896(3) 0.4698(3) 0.0113(6) Uani 1 1 d .
H6A H 0.2302 0.5600 0.3849 0.014 Uiso 1 1 calc R
C7 C 0.0872(3) 0.6405(4) 0.4715(3) 0.0097(6) Uani 1 1 d .
C8 C 0.0789(3) 0.6814(3) 0.6034(3) 0.0130(7) Uani 1 1 d .
H8A H -0.0084 0.7157 0.6098 0.016 Uiso 1 1 calc R
C9 C 0.2020(3) 0.6698(4) 0.7235(3) 0.0141(7) Uani 1 1 d .
H9A H 0.1956 0.6974 0.8104 0.017 Uiso 1 1 calc R
C10 C -0.2524(3) 0.7644(4) 0.1796(3) 0.0134(6) Uani 1 1 d .
H10A H -0.3138 0.8446 0.1573 0.016 Uiso 1 1 calc R
C11 C -0.1359(3) 0.7641(4) 0.3058(3) 0.0132(6) Uani 1 1 d .
H11A H -0.1207 0.8417 0.3683 0.016 Uiso 1 1 calc R
C12 C -0.0415(3) 0.6467(4) 0.3386(3) 0.0097(6) Uani 1 1 d .
C13 C -0.0697(3) 0.5343(3) 0.2412(3) 0.0108(6) Uani 1 1 d .
H13A H -0.0073 0.4549 0.2584 0.013 Uiso 1 1 calc R
C14 C -0.1902(3) 0.5408(3) 0.1192(3) 0.0111(6) Uani 1 1 d .
H14A H -0.2092 0.4632 0.0564 0.013 Uiso 1 1 calc R

loop_
_atom_site_aniso_label
_atom_site_aniso_U_11
_atom_site_aniso_U_22
_atom_site_aniso_U_33
_atom_site_aniso_U_23
_atom_site_aniso_U_13
_atom_site_aniso_U_12
Co1 0.00948(19) 0.0110(2) 0.0079(2) 0.00031(18) 0.00201(15) -0.00050(18)
P1 0.0073(3) 0.0106(4) 0.0060(4) -0.0005(3) 0.0005(3) 0.0012(3)
P2 0.0073(4) 0.0098(4) 0.0070(4) -0.0007(3) 0.0018(3) -0.0002(3)
S1 0.0121(4) 0.0091(4) 0.0072(4) -0.0005(3) 0.0008(3) 0.0021(3)
O1 0.0118(10) 0.0108(12) 0.0173(12) -0.0059(9) 0.0015(9) 0.0006(9)
O1W 0.0165(12) 0.0158(14) 0.0196(14) 0.0019(11) -0.0024(11) -0.0017(12)
O2 0.0097(10) 0.0190(12) 0.0090(10) 0.0037(9) 0.0026(8) 0.0006(9)
O3 0.0122(10) 0.0099(11) 0.0151(11) 0.0013(9) 0.0050(9) -0.0018(9)
O4 0.0100(10) 0.0142(11) 0.0069(11) -0.0008(8) 0.0021(8) -0.0007(9)
O5 0.0099(10) 0.0150(12) 0.0112(12) -0.0026(9) 0.0013(9) 0.0021(9)
O6 0.0143(10) 0.0162(12) 0.0139(12) 0.0051(10) 0.0048(9) 0.0061(10)
N1 0.0092(11) 0.0100(15) 0.0105(13) -0.0017(10) 0.0003(9) -0.0037(11)
N2 0.0084(11) 0.0158(13) 0.0070(12) 0.0008(12) 0.0032(9) 0.0008(13)
C1 0.0093(13) 0.0091(17) 0.0073(14) -0.0011(11) 0.0031(11) -0.0017(12)
C2 0.0142(15) 0.0102(15) 0.0102(15) -0.0006(12) 0.0037(12) 0.0000(13)
C3 0.0112(14) 0.0104(16) 0.0103(16) 0.0024(12) 0.0029(12) 0.0002(13)
C4 0.0053(13) 0.0137(16) 0.0086(15) 0.0036(13) 0.0022(11) 0.0024(12)
C5 0.0068(14) 0.0118(15) 0.0157(16) 0.0004(13) 0.0037(12) -0.0015(13)
C6 0.0129(14) 0.0126(15) 0.0089(15) -0.0005(12) 0.0044(12) 0.0001(13)
C7 0.0079(12) 0.0094(14) 0.0105(14) 0.0020(14) 0.0014(10) -0.0016(14)
C8 0.0103(14) 0.0155(18) 0.0120(16) -0.0010(12) 0.0023(12) 0.0008(12)
C9 0.0165(14) 0.0150(18) 0.0094(15) -0.0021(12) 0.0027(12) 0.0002(14)
C10 0.0102(14) 0.0135(16) 0.0155(17) -0.0003(13) 0.0032(12) 0.0030(14)
C11 0.0123(14) 0.0123(16) 0.0143(17) -0.0042(13) 0.0038(12) -0.0019(14)
C12 0.0069(12) 0.0151(15) 0.0072(13) 0.0029(14) 0.0024(10) -0.0027(15)
C13 0.0099(14) 0.0126(16) 0.0098(15) 0.0032(12) 0.0031(12) 0.0050(12)
C14 0.0111(14) 0.0114(15) 0.0097(15) -0.0016(12) 0.0023(12) -0.0013(13)

loop_
_atom_type_symbol
_atom_type_description
_atom_type_scat_dispersion_real
_atom_type_scat_dispersion_imag
_atom_type_scat_source
C C 0.0033 0.0016 'International Tables Vol C Tables 4.2.6.8 and 6.1.1.4'
H H 0.0000 0.0000 'International Tables Vol C Tables 4.2.6.8 and 6.1.1.4'
N N 0.0061 0.0033 'International Tables Vol C Tables 4.2.6.8 and 6.1.1.4'
O O 0.0106 0.0060 'International Tables Vol C Tables 4.2.6.8 and 6.1.1.4'
P P 0.1023 0.0942 'International Tables Vol C Tables 4.2.6.8 and 6.1.1.4'
S S 0.1246 0.1234 'International Tables Vol C Tables 4.2.6.8 and 6.1.1.4'
Co Co 0.3494 0.9721 'International Tables Vol C Tables 4.2.6.8 and 6.1.1.4'

loop_
_geom_angle_atom_site_label_1
_geom_angle_atom_site_label_2
_geom_angle_atom_site_label_3
_geom_angle
_geom_angle_site_symmetry_1
_geom_angle_site_symmetry_3
O1 Co1 O2 106.87(9) 2_656 1_556
O1 Co1 O4 112.39(9) 2_656 .
O2 Co1 O4 140.69(9) 1_556 .
O1 Co1 N2 96.24(10) 2_656 1_656
O2 Co1 N2 90.04(8) 1_556 1_656
O4 Co1 N2 87.90(9) . 1_656
O1 Co1 N1 87.87(9) 2_656 .
O2 Co1 N1 87.94(9) 1_556 .
O4 Co1 N1 91.32(9) . .
N2 Co1 N1 175.80(11) 1_656 .
O5 P1 O4 116.00(12) . .
O5 P1 O6 111.39(11) . .
O4 P1 O6 110.39(12) . .
O5 P1 C1 107.66(13) . .
O4 P1 C1 106.54(12) . .
O6 P1 C1 103.99(12) . .
O1 P2 O2 117.35(13) . .
O1 P2 O3 111.50(12) . .
O2 P2 O3 106.33(11) . .
O1 P2 C4 106.93(13) . .
O2 P2 C4 109.36(13) . .
O3 P2 C4 104.65(12) . .
C1 S1 C4 92.17(15) . .
P2 O1 Co1 152.34(13) . 2_646
P2 O2 Co1 134.13(12) . 1_554
P1 O4 Co1 132.37(13) . .
C5 N1 C9 117.1(2) . .
C5 N1 Co1 120.92(18) . .
C9 N1 Co1 120.64(19) . .
C14 N2 C10 118.0(2) . .
C14 N2 Co1 119.6(2) . 1_454
C10 N2 Co1 122.3(2) . 1_454
C2 C1 S1 110.4(2) . .
C2 C1 P1 124.1(2) . .
S1 C1 P1 123.47(17) . .
C1 C2 C3 113.5(3) . .
C4 C3 C2 112.8(3) . .
C3 C4 S1 111.1(2) . .
C3 C4 P2 128.3(2) . .
S1 C4 P2 120.53(18) . .
N1 C5 C6 123.8(3) . .
C5 C6 C7 119.5(3) . .
C6 C7 C8 117.5(3) . .
C6 C7 C12 120.5(2) . .
C8 C7 C12 122.0(2) . .
C9 C8 C7 119.0(3) . .
N1 C9 C8 123.1(3) . .
N2 C10 C11 122.6(3) . .
C10 C11 C12 119.3(3) . .
C11 C12 C13 117.7(3) . .
C11 C12 C7 122.0(3) . .
C13 C12 C7 120.3(3) . .
C14 C13 C12 119.7(3) . .
N2 C14 C13 122.8(3) . .

loop_
_geom_bond_atom_site_label_1
_geom_bond_atom_site_label_2
_geom_bond_distance
_geom_bond_site_symmetry_2
Co1 O1 1.972(2) 2_656
Co1 O2 2.0002(19) 1_556
Co1 O4 2.022(2) .
Co1 N2 2.131(2) 1_656
Co1 N1 2.151(2) .
P1 O5 1.507(2) .
P1 O4 1.510(2) .
P1 O6 1.564(2) .
P1 C1 1.791(3) .
P2 O1 1.490(2) .
P2 O2 1.497(2) .
P2 O3 1.580(2) .
P2 C4 1.798(3) .
S1 C1 1.723(3) .
S1 C4 1.727(3) .
O1 Co1 1.972(2) 2_646
O2 Co1 2.0002(19) 1_554
N1 C5 1.333(4) .
N1 C9 1.347(4) .
N2 C14 1.329(4) .
N2 C10 1.346(4) .
N2 Co1 2.131(2) 1_454
C1 C2 1.369(4) .
C2 C3 1.414(4) .
C3 C4 1.359(4) .
C5 C6 1.374(4) .
C6 C7 1.385(4) .
C7 C8 1.404(4) .
C7 C12 1.482(3) .
C8 C9 1.380(4) .
C10 C11 1.378(4) .
C11 C12 1.387(4) .
C12 C13 1.386(5) .
C13 C14 1.374(4) .
